data_7241820
loop_
_publ_author_name
'Butkiewicz, Helena'
'Kosiorek, Sandra'
'Sashuk, Volodymyr'
'Danylyuk, Oksana'

_publ_section_title
;
 Unveiling the structural features of the host--guest complexes of
 carboxylated pillar[5]arene with viologen derivatives
;
_journal_issue 5
_journal_name_full CrystEngComm
_journal_page_first 1075
_journal_page_last 1082
_journal_paper_doi 10.1039/D0CE01579B
_journal_volume 23
_journal_year 2021
_chemical_formula_moiety 'C55 H47 O30, Mg, C11 H11 N2, 11.5 (H2 O)'
_chemical_formula_sum 'C66 H81 Mg N2 O41.5'
_chemical_formula_weight 1590.63
_space_group_crystal_system monoclinic
_space_group_IT_number 15
_space_group_name_Hall '-I 2ya'
_space_group_name_H-M_alt 'I 1 2/a 1'
_atom_sites_solution_hydrogens geom
_audit_creation_method SHELXL-2013
_audit_update_record
;
2020-10-23 deposited with the CCDC.	2020-12-09 downloaded from the CCDC.
;
_cell_angle_alpha 90
_cell_angle_beta 105.0190(10)
_cell_angle_gamma 90
_cell_formula_units_Z 8
_cell_length_a 35.5280(3)
_cell_length_b 12.94870(10)
_cell_length_c 33.1933(3)
_cell_measurement_reflns_used 15253
_cell_measurement_temperature 100(2)
_cell_measurement_theta_max 70.6030
_cell_measurement_theta_min 3.6460
_cell_volume 14748.7(2)
_computing_structure_refinement 'SHELXL-2013 (Sheldrick, 2013)'
_diffrn_ambient_temperature 100(2)
_diffrn_detector_area_resol_mean 16.2974
_diffrn_measured_fraction_theta_full 0.966
_diffrn_measured_fraction_theta_max 0.991
_diffrn_measurement_device_type 'SuperNova, Dual, Cu at home/near, Eos'
_diffrn_measurement_method '\w scans'
_diffrn_radiation_type CuK\a
_diffrn_radiation_wavelength 1.54184
_diffrn_reflns_av_R_equivalents 0.0133
_diffrn_reflns_av_unetI/netI 0.0161
_diffrn_reflns_Laue_measured_fraction_full 0.966
_diffrn_reflns_Laue_measured_fraction_max 0.991
_diffrn_reflns_limit_h_max 40
_diffrn_reflns_limit_h_min -42
_diffrn_reflns_limit_k_max 13
_diffrn_reflns_limit_k_min -15
_diffrn_reflns_limit_l_max 39
_diffrn_reflns_limit_l_min -39
_diffrn_reflns_number 30850
_diffrn_reflns_point_group_measured_fraction_full 0.966
_diffrn_reflns_point_group_measured_fraction_max 0.991
_diffrn_reflns_theta_full 67.684
_diffrn_reflns_theta_max 66.598
_diffrn_reflns_theta_min 6.337
_diffrn_source 'micro-focus sealed X-ray tube'
_exptl_absorpt_coefficient_mu 1.115
_exptl_absorpt_correction_T_max 1.00000
_exptl_absorpt_correction_T_min 0.77258
_exptl_absorpt_correction_type multi-scan
_exptl_absorpt_process_details
;
CrysAlisPro 1.171.40.45a (Rigaku Oxford Diffraction, 2019)
Empirical absorption correction using spherical harmonics,
 implemented in SCALE3 ABSPACK scaling algorithm.
;
_exptl_crystal_colour orange
_exptl_crystal_density_diffrn 1.433
_exptl_crystal_description block
_exptl_crystal_F_000 6680
_exptl_crystal_size_max 0.2
_exptl_crystal_size_mid 0.1
_exptl_crystal_size_min 0.1
_refine_diff_density_max 0.995
_refine_diff_density_min -0.742
_refine_diff_density_rms 0.104
_refine_ls_extinction_method none
_refine_ls_goodness_of_fit_ref 0.967
_refine_ls_hydrogen_treatment constr
_refine_ls_matrix_type full
_refine_ls_number_parameters 1064
_refine_ls_number_reflns 12912
_refine_ls_number_restraints 5
_refine_ls_restrained_S_all 0.968
_refine_ls_R_factor_all 0.1045
_refine_ls_R_factor_gt 0.0994
_refine_ls_shift/su_max 0.014
_refine_ls_shift/su_mean 0.001
_refine_ls_structure_factor_coef Fsqd
_refine_ls_weighting_details 'w=1/[\s^2^(Fo^2^)+(0.1976P)^2^+54.7681P] where P=(Fo^2^+2Fc^2^)/3'
_refine_ls_weighting_scheme calc
_refine_ls_wR_factor_gt 0.2833
_refine_ls_wR_factor_ref 0.2890
_reflns_Friedel_coverage 0.000
_reflns_number_gt 11653
_reflns_number_total 12912
_reflns_threshold_expression 'I > 2\s(I)'
_cod_data_source_file d0ce01579b1.cif
_cod_data_source_block shelx_CCDC1
_cod_depositor_comments 'Adding full bibliography for 7241819--7241822.cif.'
_cod_original_sg_symbol_H-M 'I 2/a'
_cod_original_formula_sum 'C66 H81 Mg N2 O41.50'
_cod_database_code 7241820
_shelx_space_group_comment
;
The symmetry employed for this shelxl refinement is uniquely defined
by the following loop, which should always be used as a source of
symmetry information in preference to the above space-group names.
They are only intended as comments.
;
_shelxl_version_number 2013-4

loop_
_space_group_symop_operation_xyz
'x, y, z'
'-x+1/2, y, -z'
'x+1/2, y+1/2, z+1/2'
'-x+1, y+1/2, -z+1/2'
'-x, -y, -z'
'x-1/2, -y, z'
'-x+1/2, -y+1/2, -z+1/2'
'x, -y+1/2, z+1/2'

loop_
_atom_site_label
_atom_site_type_symbol
_atom_site_fract_x
_atom_site_fract_y
_atom_site_fract_z
_atom_site_U_iso_or_equiv
_atom_site_adp_type
_atom_site_occupancy
_atom_site_site_symmetry_order
_atom_site_calc_flag
_atom_site_refinement_flags_posn
_atom_site_refinement_flags_adp
_atom_site_refinement_flags_occupancy
_atom_site_disorder_assembly
_atom_site_disorder_group
O5D O 0.07493(15) 1.2784(6) 0.28201(19) 0.074(2) Uani 0.578(6) 1 d . . P A 1
O6D O 0.1019(2) 1.3897(5) 0.3289(2) 0.0447(14) Uani 0.578(6) 1 d . . P A 1
C11D C 0.1036(2) 1.3211(5) 0.30333(19) 0.0454(16) Uani 0.578(6) 1 d . . P A 1
C10D C 0.1437(2) 1.2890(6) 0.2989(2) 0.0496(17) Uani 0.578(6) 1 d . . P A 1
H10A H 0.1576 1.3526 0.2945 0.060 Uiso 0.578(6) 1 calc R U P A 1
H10B H 0.1583 1.2591 0.3258 0.060 Uiso 0.578(6) 1 calc R U P A 1
O9W O 0.1007(7) 1.0360(16) 0.2874(6) 0.211(7) Uiso 0.578(6) 1 d . . P A 1
C11K C 0.1272(3) 1.0618(10) 0.2839(4) 0.063(3) Uani 0.422(6) 1 d . . P A 2
C10K C 0.1526(3) 1.1639(8) 0.3039(3) 0.051(2) Uani 0.422(6) 1 d . . P A 2
H10C H 0.1423 1.1971 0.3257 0.062 Uiso 0.422(6) 1 calc R U P A 2
H10D H 0.1806 1.1477 0.3153 0.062 Uiso 0.422(6) 1 calc R U P A 2
O5DK O 0.1088(3) 1.0620(7) 0.2502(3) 0.070(2) Uani 0.422(6) 1 d . . P A 2
O6DK O 0.1281(3) 0.9969(8) 0.3122(3) 0.079(3) Uani 0.422(6) 1 d . . P A 2
O9WK O 0.0905(5) 1.3860(15) 0.3166(5) 0.093(6) Uiso 0.422(6) 1 d . . P A 2
C8B C 0.10844(19) 0.6900(4) -0.01192(14) 0.0720(15) Uani 1 1 d D . . . .
H8B1 H 0.0913 0.6294 -0.0206 0.086 Uiso 0.778(6) 1 calc R U P B 1
H8B2 H 0.1356 0.6654 -0.0017 0.086 Uiso 0.778(6) 1 calc R U P B 1
H8B3 H 0.0867 0.6865 -0.0375 0.086 Uiso 0.222(6) 1 calc R U P B 2
H8B4 H 0.1167 0.6190 -0.0027 0.086 Uiso 0.222(6) 1 calc R U P B 2
O2B O 0.10192(14) 0.8565(3) -0.04496(11) 0.0595(12) Uani 0.778(6) 1 d . . P B 1
O3B O 0.10401(19) 0.7167(3) -0.08261(12) 0.0827(17) Uani 0.778(6) 1 d . . P B 1
H3B H 0.1019 0.7601 -0.1019 0.124 Uiso 0.778(6) 1 calc R U P B 1
C9B C 0.10489(17) 0.7635(4) -0.04871(15) 0.0497(13) Uani 0.778(6) 1 d D . P B 1
O8W O 0.1670(4) 0.5904(10) -0.0781(4) 0.177(4) Uiso 0.778(6) 1 d . . P B 1
O3BK O 0.1623(9) 0.700(2) -0.0394(9) 0.129(9) Uiso 0.222(6) 1 d . . P B 2
H3BK H 0.1817 0.7356 -0.0406 0.194 Uiso 0.222(6) 1 calc R U P B 2
O2BK O 0.1341(9) 0.837(2) -0.0122(9) 0.126(9) Uiso 0.222(6) 1 d . . P B 2
C9BK C 0.1412(8) 0.750(2) -0.0193(10) 0.094(9) Uiso 0.222(6) 1 d D . P B 2
O8WK O 0.1340(12) 0.514(3) -0.0865(12) 0.167(13) Uiso 0.222(6) 1 d . . P B 2
O4W O 0.0016(8) 0.493(2) 0.1495(9) 0.116(7) Uiso 0.25 1 d . . P C 1
O4WK O -0.0575(6) 0.4602(17) 0.0976(7) 0.108(6) Uiso 0.25 1 d . . P D 2
O4WL O -0.0157(6) 0.4279(17) 0.1632(7) 0.103(5) Uiso 0.25 1 d . . P E 3
O4WM O -0.0064(9) 0.475(2) 0.1274(10) 0.133(9) Uiso 0.25 1 d . . P F 4
O7W O -0.0089(4) 0.5295(10) -0.0179(4) 0.062(3) Uiso 0.25 1 d . . P G -1
O7WK O 0.0256(9) 0.548(3) -0.0403(10) 0.152(10) Uiso 0.25 1 d . . P H 2
O6W O 0.0935(3) 1.4121(6) -0.0385(3) 0.136(3) Uani 0.75 1 d . . P I 2
O7WL O 0.0449(10) 0.463(3) -0.0269(10) 0.151(9) Uiso 0.25 1 d . . P J 3
O3C O 0.2841(4) 0.8310(15) 0.0421(4) 0.233(8) Uani 0.813(16) 1 d D . P K 1
H3C H 0.2829 0.8061 0.0184 0.349 Uiso 0.813(16) 1 calc R U P K 1
O2C O 0.2206(3) 0.7565(13) 0.0358(3) 0.210(8) Uani 0.813(16) 1 d D . P K 1
O3CK O 0.2493(8) 0.7097(14) 0.0477(7) 0.073(8) Uiso 0.187(16) 1 d D . P K 2
H3CK H 0.2483 0.6952 0.0227 0.110 Uiso 0.187(16) 1 calc R U P K 2
O2CK O 0.2622(7) 0.8702(16) 0.0286(7) 0.068(7) Uiso 0.187(16) 1 d D . P K 2
C8C C 0.25243(16) 0.8527(4) 0.09307(18) 0.0709(13) Uani 1 1 d . . . . .
H8C1 H 0.2789 0.8436 0.1117 0.085 Uiso 1 1 calc R U . . .
H8C2 H 0.2464 0.9274 0.0908 0.085 Uiso 1 1 calc R U . . .
O11W O 0.1206(4) 1.2386(14) 0.3910(5) 0.296(8) Uani 1 1 d . . . . .
O5E O -0.04473(8) 1.0741(2) 0.17939(8) 0.0503(7) Uani 1 1 d . . . . .
O2W O 0.11337(10) 0.7003(2) 0.34749(9) 0.0581(7) Uani 1 1 d . . . . .
O3W O 0.10683(9) 0.5160(2) 0.39660(9) 0.0570(7) Uani 1 1 d . . . . .
O6E O -0.02805(9) 1.1124(3) 0.24754(9) 0.0589(8) Uani 1 1 d . . . . .
H6E H -0.0500 1.0868 0.2465 0.088 Uiso 1 1 calc R U . . .
C11E C -0.02149(11) 1.1078(3) 0.21041(12) 0.0467(9) Uani 1 1 d . . . . .
O1W O 0.16547(8) 0.5335(3) 0.34294(9) 0.0608(8) Uani 1 1 d . . . . .
O12W O 0.09059(13) 0.8363(4) 0.27345(14) 0.0904(12) Uani 1 1 d . . . . .
O5W O 0.2369(2) 1.0221(5) 0.41442(17) 0.128(2) Uani 1 1 d . . . . .
C9C C 0.2507(4) 0.8107(11) 0.0526(3) 0.183(6) Uani 1 1 d D . . . .
O10W O 0.2137(4) 0.5194(11) -0.0030(4) 0.254(5) Uiso 1 1 d . . . . .
Mg1 Mg 0.10620(4) 0.54266(10) 0.33586(4) 0.0447(3) Uani 1 1 d . . . . .
O4B O 0.13245(7) 0.62180(18) 0.18313(7) 0.0358(5) Uani 1 1 d . . . . .
O1A O 0.04985(7) 1.10083(19) 0.02883(7) 0.0397(5) Uani 1 1 d . . . . .
O5B O 0.09922(8) 0.5680(2) 0.27174(8) 0.0490(6) Uani 1 1 d . . . . .
O4C O 0.21543(8) 0.8872(2) 0.26900(9) 0.0485(6) Uani 1 1 d . . . . .
O6B O 0.15877(7) 0.5877(2) 0.26351(7) 0.0407(5) Uani 1 1 d . . . . .
O1D O 0.24990(7) 1.1726(2) 0.17138(9) 0.0469(6) Uani 1 1 d . . . . .
O1E O 0.12915(8) 1.3788(2) 0.11576(8) 0.0442(6) Uani 1 1 d . . . . .
O4A O 0.00028(8) 0.7895(2) 0.11749(8) 0.0469(6) Uani 1 1 d . . . . .
O2A O 0.08883(9) 1.1572(2) -0.05653(9) 0.0536(7) Uani 1 1 d . . . . .
C7B C 0.08326(9) 0.6656(2) 0.11937(10) 0.0319(6) Uani 1 1 d . . . . .
H7B H 0.0627 0.6590 0.1327 0.038 Uiso 1 1 calc R U . . .
O1B O 0.09757(11) 0.7436(3) 0.01909(9) 0.0728(11) Uani 1 1 d . . . . .
O6A O 0.04238(8) 0.8311(2) 0.19621(9) 0.0534(7) Uani 1 1 d . . . . .
N2P N 0.12882(8) 0.9853(2) 0.14073(9) 0.0386(6) Uani 1 1 d . . . . .
O1C O 0.22504(10) 0.8006(3) 0.10950(11) 0.0655(9) Uani 1 1 d . . . . .
O2D O 0.28099(9) 1.1045(2) 0.11144(10) 0.0579(7) Uani 1 1 d . . . . .
O2E O 0.19132(9) 1.4265(2) 0.09050(10) 0.0559(7) Uani 1 1 d . . . . .
C2E C 0.10452(10) 1.3196(3) 0.17106(11) 0.0377(7) Uani 1 1 d . . . . .
O3A O 0.07008(10) 1.2555(2) -0.01003(9) 0.0569(7) Uani 1 1 d . . . . .
H3A H 0.0773 1.3031 -0.0235 0.085 Uiso 1 1 calc R U . . .
O4D O 0.14596(12) 1.2216(2) 0.26861(10) 0.0667(9) Uani 1 1 d . . . . .
C6B C 0.12125(10) 0.6467(2) 0.14165(10) 0.0320(6) Uani 1 1 d . . . . .
O5A O -0.00962(9) 0.8493(3) 0.21997(10) 0.0606(8) Uani 1 1 d . . . . .
H5A H -0.0321 0.8236 0.2139 0.091 Uiso 1 1 calc R U . . .
O3E O 0.15601(10) 1.4704(2) 0.02706(9) 0.0587(7) Uani 1 1 d . . . . .
O4E O 0.02005(9) 1.1491(3) 0.16885(10) 0.0627(9) Uani 1 1 d . . . . .
C3A C 0.03651(9) 1.0214(3) 0.04946(10) 0.0357(7) Uani 1 1 d . . . . .
C7A C 0.00557(10) 0.9742(3) 0.10296(10) 0.0382(7) Uani 1 1 d . . . . .
H7A H -0.0067 0.9931 0.1241 0.046 Uiso 1 1 calc R U . . .
C5B C 0.15216(10) 0.6548(2) 0.12262(11) 0.0355(7) Uani 1 1 d . . . . .
C3E C 0.09978(10) 1.3276(3) 0.12790(11) 0.0387(7) Uani 1 1 d . . . . .
C5D C 0.17164(10) 1.2831(2) 0.21341(10) 0.0365(7) Uani 1 1 d . . . . .
C11B C 0.12380(11) 0.5875(3) 0.25040(11) 0.0379(7) Uani 1 1 d . . . . .
C4D C 0.19823(10) 1.2731(3) 0.18934(10) 0.0360(7) Uani 1 1 d . . . . .
H4D H 0.1984 1.3227 0.1683 0.043 Uiso 1 1 calc R U . . .
C8A C 0.06387(10) 1.0737(3) -0.00609(10) 0.0387(7) Uani 1 1 d . . . . .
H8A1 H 0.0434 1.0360 -0.0267 0.046 Uiso 1 1 calc R U . . .
H8A2 H 0.0867 1.0276 0.0030 0.046 Uiso 1 1 calc R U . . .
C10B C 0.10371(10) 0.6099(3) 0.20447(10) 0.0377(7) Uani 1 1 d . . . . .
H10E H 0.0862 0.5521 0.1923 0.045 Uiso 1 1 calc R U . . .
H10F H 0.0879 0.6737 0.2022 0.045 Uiso 1 1 calc R U . . .
C2A C 0.01754(9) 1.0513(3) 0.07931(11) 0.0364(7) Uani 1 1 d . . . . .
C1E C 0.13969(11) 1.3640(3) 0.20200(11) 0.0395(8) Uani 1 1 d . . . . .
H1E1 H 0.1323 1.3866 0.2274 0.047 Uiso 1 1 calc R U . . .
H1E2 H 0.1493 1.4250 0.1897 0.047 Uiso 1 1 calc R U . . .
C4A C 0.04114(9) 0.9175(3) 0.04132(10) 0.0365(7) Uani 1 1 d . . . . .
H4A H 0.0532 0.8984 0.0200 0.044 Uiso 1 1 calc R U . . .
C5C C 0.23692(9) 0.9329(3) 0.21061(13) 0.0424(8) Uani 1 1 d . . . . .
C6C C 0.21793(10) 0.8601(3) 0.22977(12) 0.0411(8) Uani 1 1 d . . . . .
C7E C 0.07776(11) 1.2604(3) 0.18526(12) 0.0441(8) Uani 1 1 d . . . . .
H7E H 0.0805 1.2537 0.2144 0.053 Uiso 1 1 calc R U . . .
C9A C 0.07520(11) 1.1686(3) -0.02586(12) 0.0464(9) Uani 1 1 d . . . . .
C5A C 0.02825(10) 0.8411(3) 0.06415(10) 0.0368(7) Uani 1 1 d . . . . .
C9E C 0.15984(13) 1.4380(3) 0.06401(13) 0.0478(9) Uani 1 1 d . . . . .
O5C O 0.21538(10) 0.9492(2) 0.34060(11) 0.0646(8) Uani 1 1 d . . . . .
H5C H 0.2151 0.9665 0.3649 0.097 Uiso 1 1 calc R U . . .
O6C O 0.18290(10) 0.8131(3) 0.35556(10) 0.0628(8) Uani 1 1 d . . . . .
C3B C 0.10531(12) 0.7017(3) 0.05860(11) 0.0440(8) Uani 1 1 d . . . . .
C2B C 0.07476(10) 0.6944(3) 0.07743(10) 0.0364(7) Uani 1 1 d . . . . .
C4E C 0.06858(10) 1.2790(3) 0.10003(11) 0.0407(8) Uani 1 1 d . . . . .
H4E H 0.0655 1.2864 0.0709 0.049 Uiso 1 1 calc R U . . .
C7D C 0.20047(11) 1.1322(3) 0.25226(11) 0.0423(8) Uani 1 1 d . . . . .
H7D H 0.2014 1.0850 0.2744 0.051 Uiso 1 1 calc R U . . .
C2D C 0.22591(10) 1.1196(3) 0.22754(11) 0.0383(7) Uani 1 1 d . . . . .
C4B C 0.14345(11) 0.6802(3) 0.08081(12) 0.0408(8) Uani 1 1 d . . . . .
H4B H 0.1638 0.6830 0.0670 0.049 Uiso 1 1 calc R U . . .
C6P C 0.15681(9) 1.0519(3) 0.07476(11) 0.0353(7) Uani 1 1 d . . . . .
O3D O 0.27826(14) 1.2607(3) 0.08379(13) 0.0836(12) Uani 1 1 d . . . . .
H3D H 0.2897 1.2308 0.0678 0.125 Uiso 1 1 calc R U . . .
C7C C 0.20429(9) 0.7677(3) 0.21008(12) 0.0406(8) Uani 1 1 d . . . . .
H7C H 0.1924 0.7182 0.2240 0.049 Uiso 1 1 calc R U . . .
C5E C 0.04201(10) 1.2200(3) 0.11423(12) 0.0408(8) Uani 1 1 d . . . . .
C1C C 0.19391(10) 0.6454(3) 0.14852(13) 0.0437(8) Uani 1 1 d . . . . .
H1C1 H 0.2108 0.6259 0.1303 0.052 Uiso 1 1 calc R U . . .
H1C2 H 0.1957 0.5905 0.1697 0.052 Uiso 1 1 calc R U . . .
C6A C 0.01143(10) 0.8709(3) 0.09586(10) 0.0388(7) Uani 1 1 d . . . . .
C2C C 0.20787(10) 0.7472(3) 0.17018(13) 0.0435(8) Uani 1 1 d . . . . .
C11A C 0.00628(11) 0.8324(3) 0.19044(12) 0.0461(9) Uani 1 1 d . . . . .
C10C C 0.19573(11) 0.8191(3) 0.28983(12) 0.0471(9) Uani 1 1 d . . . . .
H10G H 0.2081 0.7501 0.2926 0.056 Uiso 1 1 calc R U . . .
H10H H 0.1682 0.8116 0.2738 0.056 Uiso 1 1 calc R U . . .
C3C C 0.22456(11) 0.8222(3) 0.14982(14) 0.0485(9) Uani 1 1 d . . . . .
C3D C 0.22467(10) 1.1908(3) 0.19580(11) 0.0392(7) Uani 1 1 d . . . . .
C11C C 0.19773(12) 0.8623(3) 0.33152(14) 0.0516(9) Uani 1 1 d . . . . .
C4C C 0.23928(10) 0.9137(3) 0.17044(13) 0.0447(8) Uani 1 1 d . . . . .
H4C H 0.2511 0.9634 0.1565 0.054 Uiso 1 1 calc R U . . .
C1B C 0.03398(11) 0.7285(3) 0.05502(10) 0.0407(8) Uani 1 1 d . . . . .
H1B1 H 0.0298 0.7186 0.0246 0.049 Uiso 1 1 calc R U . . .
H1B2 H 0.0147 0.6857 0.0643 0.049 Uiso 1 1 calc R U . . .
C3P C 0.17112(10) 1.0905(3) 0.03939(12) 0.0458(8) Uani 1 1 d . . . . .
C1A C 0.00879(10) 1.1647(3) 0.08462(12) 0.0423(8) Uani 1 1 d . . . . .
H1A1 H 0.0031 1.1991 0.0571 0.051 Uiso 1 1 calc R U . . .
H1A2 H -0.0148 1.1701 0.0952 0.051 Uiso 1 1 calc R U . . .
C8P C 0.13369(15) 0.9185(3) 0.11160(15) 0.0571(10) Uani 1 1 d . . . . .
H8P H 0.1275 0.8478 0.1138 0.068 Uiso 1 1 calc R U . . .
C8D C 0.25187(13) 1.2439(3) 0.14050(13) 0.0503(9) Uani 1 1 d . . . . .
H8D1 H 0.2663 1.3060 0.1535 0.060 Uiso 1 1 calc R U . . .
H8D2 H 0.2252 1.2654 0.1253 0.060 Uiso 1 1 calc R U . . .
C6D C 0.17343(12) 1.2127(3) 0.24547(11) 0.0424(8) Uani 1 1 d . . . . .
C10P C 0.15125(14) 1.1191(3) 0.10544(16) 0.0588(11) Uani 1 1 d . . . . .
H10P H 0.1571 1.1904 0.1039 0.071 Uiso 1 1 calc R U . . .
C8E C 0.12194(12) 1.4119(3) 0.07381(11) 0.0458(8) Uani 1 1 d . . . . .
H8E1 H 0.1048 1.4733 0.0694 0.055 Uiso 1 1 calc R U . . .
H8E2 H 0.1085 1.3564 0.0549 0.055 Uiso 1 1 calc R U . . .
N1P N 0.19704(12) 1.1714(3) -0.02562(15) 0.0679(10) Uani 1 1 d . . . . .
C10A C -0.02025(11) 0.8110(3) 0.14791(12) 0.0479(9) Uani 1 1 d . . . . .
H10I H -0.0371 0.7513 0.1498 0.057 Uiso 1 1 calc R U . . .
H10J H -0.0373 0.8716 0.1388 0.057 Uiso 1 1 calc R U . . .
C6E C 0.04722(11) 1.2111(3) 0.15728(12) 0.0453(9) Uani 1 1 d . . . . .
C7P C 0.14736(15) 0.9500(3) 0.07889(14) 0.0572(11) Uani 1 1 d . . . . .
H7P H 0.1504 0.9010 0.0587 0.069 Uiso 1 1 calc R U . . .
C9D C 0.27222(12) 1.1964(3) 0.11037(13) 0.0525(9) Uani 1 1 d . . . . .
C1D C 0.25461(10) 1.0299(3) 0.23434(12) 0.0445(8) Uani 1 1 d . . . . .
H1D1 H 0.2779 1.0506 0.2251 0.053 Uiso 1 1 calc R U . . .
H1D2 H 0.2632 1.0140 0.2645 0.053 Uiso 1 1 calc R U . . .
C9P C 0.13761(14) 1.0838(3) 0.13750(15) 0.0594(12) Uani 1 1 d . . . . .
H9P H 0.1343 1.1311 0.1582 0.071 Uiso 1 1 calc R U . . .
C10E C 0.01743(13) 1.1529(4) 0.21008(14) 0.0585(11) Uani 1 1 d . . . . .
H10K H 0.0194 1.2251 0.2202 0.070 Uiso 1 1 calc R U . . .
H10L H 0.0387 1.1123 0.2284 0.070 Uiso 1 1 calc R U . . .
C4P C 0.1802(2) 1.1943(5) 0.03627(19) 0.0832(17) Uani 1 1 d . . . . .
H4P H 0.1777 1.2404 0.0577 0.100 Uiso 1 1 calc R U . . .
C11P C 0.11367(13) 0.9485(4) 0.17542(15) 0.0581(11) Uani 1 1 d . . . . .
H11A H 0.1055 1.0077 0.1895 0.087 Uiso 1 1 calc R U . . .
H11B H 0.1341 0.9102 0.1953 0.087 Uiso 1 1 calc R U . . .
H11C H 0.0913 0.9030 0.1646 0.087 Uiso 1 1 calc R U . . .
C1P C 0.18904(18) 1.0748(5) -0.02641(19) 0.0792(16) Uani 1 1 d . . . . .
H1P H 0.1921 1.0331 -0.0489 0.095 Uiso 1 1 calc R U . . .
C5P C 0.1925(2) 1.2322(5) 0.0034(2) 0.096(2) Uani 1 1 d . . . . .
H5P H 0.1977 1.3039 0.0019 0.115 Uiso 1 1 calc R U . . .
C2P C 0.1749(2) 1.0277(5) 0.00784(18) 0.0822(16) Uani 1 1 d . . . . .
H2P H 0.1688 0.9563 0.0077 0.099 Uiso 1 1 calc R U . . .

loop_
_atom_site_aniso_label
_atom_site_aniso_U_11
_atom_site_aniso_U_22
_atom_site_aniso_U_33
_atom_site_aniso_U_23
_atom_site_aniso_U_13
_atom_site_aniso_U_12
O5D 0.046(3) 0.116(5) 0.065(3) -0.039(3) 0.021(3) -0.008(3)
O6D 0.064(4) 0.039(3) 0.044(3) -0.007(2) 0.036(3) -0.007(3)
C11D 0.059(4) 0.043(3) 0.034(3) -0.008(3) 0.012(3) -0.006(3)
C10D 0.049(4) 0.054(4) 0.047(4) -0.008(3) 0.013(3) -0.007(3)
C11K 0.028(4) 0.093(8) 0.069(7) 0.032(6) 0.016(5) 0.022(5)
C10K 0.050(5) 0.068(6) 0.039(5) 0.004(4) 0.018(4) 0.017(5)
O5DK 0.073(5) 0.071(5) 0.068(5) -0.004(4) 0.020(4) -0.007(4)
O6DK 0.079(6) 0.080(6) 0.072(5) 0.010(5) 0.009(4) -0.021(5)
C8B 0.118(4) 0.066(3) 0.040(2) 0.012(2) 0.035(3) 0.022(3)
O2B 0.099(3) 0.047(2) 0.0388(19) 0.0080(15) 0.0285(19) 0.0065(19)
O3B 0.166(5) 0.054(2) 0.042(2) 0.0050(18) 0.053(3) 0.019(3)
C9B 0.071(3) 0.048(3) 0.038(2) 0.009(2) 0.027(2) 0.013(2)
O6W 0.176(8) 0.089(4) 0.132(6) 0.035(4) 0.021(5) -0.041(5)
O3C 0.205(13) 0.39(2) 0.157(10) -0.068(12) 0.140(10) -0.117(14)
O2C 0.150(9) 0.398(19) 0.106(6) -0.116(9) 0.074(6) -0.160(12)
C8C 0.072(3) 0.068(3) 0.080(3) 0.010(3) 0.033(3) -0.017(2)
O11W 0.203(10) 0.38(2) 0.328(16) -0.139(15) 0.113(11) 0.032(11)
O5E 0.0494(15) 0.0635(17) 0.0433(14) -0.0033(12) 0.0214(12) -0.0051(13)
O2W 0.0749(19) 0.0532(16) 0.0503(16) -0.0059(13) 0.0233(14) -0.0078(14)
O3W 0.0727(19) 0.0609(18) 0.0422(14) 0.0027(13) 0.0234(14) -0.0017(15)
O6E 0.0500(15) 0.089(2) 0.0423(14) -0.0066(14) 0.0207(12) -0.0099(15)
C11E 0.047(2) 0.055(2) 0.043(2) -0.0017(17) 0.0204(17) -0.0010(17)
O1W 0.0446(15) 0.092(2) 0.0465(15) 0.0205(15) 0.0135(12) 0.0096(15)
O12W 0.087(3) 0.085(3) 0.091(3) 0.006(2) 0.009(2) -0.005(2)
O5W 0.168(6) 0.126(4) 0.090(3) -0.009(3) 0.034(3) -0.034(4)
C9C 0.207(11) 0.284(16) 0.096(6) -0.071(8) 0.107(7) -0.128(11)
Mg1 0.0476(7) 0.0506(7) 0.0387(6) -0.0002(5) 0.0163(5) -0.0020(5)
O4B 0.0375(12) 0.0401(12) 0.0291(11) 0.0060(9) 0.0073(9) 0.0014(9)
O1A 0.0400(12) 0.0420(13) 0.0381(12) -0.0009(10) 0.0118(10) -0.0012(10)
O5B 0.0448(14) 0.0687(18) 0.0371(13) 0.0037(12) 0.0172(11) 0.0035(12)
O4C 0.0521(15) 0.0376(13) 0.0530(15) 0.0036(11) 0.0086(12) -0.0078(11)
O6B 0.0408(13) 0.0444(13) 0.0356(12) 0.0039(10) 0.0077(10) 0.0015(10)
O1D 0.0419(13) 0.0454(14) 0.0536(15) 0.0097(12) 0.0126(11) 0.0069(11)
O1E 0.0477(14) 0.0443(14) 0.0380(13) 0.0061(10) 0.0062(11) -0.0120(11)
O4A 0.0582(15) 0.0463(14) 0.0396(13) 0.0064(11) 0.0187(12) 0.0031(12)
O2A 0.0596(16) 0.0592(17) 0.0474(15) 0.0000(13) 0.0236(13) -0.0056(13)
C7B 0.0364(16) 0.0284(15) 0.0314(15) 0.0031(12) 0.0096(13) -0.0013(12)
O1B 0.099(2) 0.087(2) 0.0438(16) 0.0288(16) 0.0391(17) 0.048(2)
O6A 0.0425(14) 0.0699(19) 0.0498(15) 0.0066(13) 0.0157(12) 0.0053(13)
N2P 0.0287(13) 0.0407(16) 0.0436(15) 0.0005(12) 0.0040(11) 0.0016(11)
O1C 0.0700(19) 0.0653(19) 0.074(2) -0.0183(16) 0.0407(17) -0.0257(16)
O2D 0.0611(17) 0.0525(17) 0.0579(17) 0.0035(13) 0.0114(14) 0.0130(14)
O2E 0.0523(16) 0.0557(17) 0.0589(17) 0.0053(13) 0.0133(14) -0.0006(13)
C2E 0.0415(17) 0.0305(16) 0.0429(18) -0.0074(13) 0.0141(14) 0.0042(13)
O3A 0.076(2) 0.0504(16) 0.0455(15) 0.0036(12) 0.0175(14) -0.0028(14)
O4D 0.107(3) 0.0536(17) 0.0511(16) 0.0055(13) 0.0414(17) 0.0269(17)
C6B 0.0420(17) 0.0233(14) 0.0299(15) 0.0024(11) 0.0078(13) -0.0004(12)
O5A 0.0582(17) 0.079(2) 0.0532(16) 0.0045(15) 0.0304(14) 0.0090(16)
O3E 0.0739(19) 0.0564(17) 0.0464(15) 0.0096(13) 0.0170(14) -0.0034(14)
O4E 0.0601(17) 0.085(2) 0.0552(17) -0.0242(15) 0.0378(14) -0.0297(16)
C3A 0.0269(14) 0.0452(18) 0.0326(16) 0.0032(14) 0.0033(12) 0.0020(13)
C7A 0.0336(16) 0.0481(19) 0.0318(16) -0.0014(14) 0.0067(13) 0.0036(14)
C5B 0.0400(17) 0.0245(14) 0.0442(18) -0.0013(13) 0.0151(14) 0.0010(12)
C3E 0.0406(18) 0.0325(16) 0.0428(18) 0.0011(14) 0.0105(14) -0.0011(14)
C5D 0.0433(18) 0.0266(15) 0.0344(16) -0.0091(13) 0.0003(13) -0.0052(13)
C11B 0.048(2) 0.0323(16) 0.0381(17) 0.0003(13) 0.0204(15) 0.0029(14)
C4D 0.0382(17) 0.0303(15) 0.0353(16) -0.0015(13) 0.0020(13) -0.0031(13)
C8A 0.0337(16) 0.0482(19) 0.0332(16) 0.0004(14) 0.0070(13) 0.0029(14)
C10B 0.0428(18) 0.0375(17) 0.0331(16) 0.0040(13) 0.0102(14) 0.0076(14)
C2A 0.0286(15) 0.0407(18) 0.0371(17) -0.0041(14) 0.0037(13) 0.0024(13)
C1E 0.051(2) 0.0277(15) 0.0405(18) -0.0100(13) 0.0127(15) -0.0004(14)
C4A 0.0328(16) 0.0459(19) 0.0285(15) 0.0020(13) 0.0036(12) 0.0095(14)
C5C 0.0264(15) 0.0312(16) 0.064(2) 0.0089(15) 0.0006(15) 0.0002(13)
C6C 0.0349(17) 0.0391(18) 0.0441(19) 0.0047(15) 0.0008(14) 0.0052(14)
C7E 0.048(2) 0.046(2) 0.0440(19) -0.0106(15) 0.0230(16) -0.0009(16)
C9A 0.0422(19) 0.054(2) 0.0393(19) 0.0028(16) 0.0041(15) 0.0013(16)
C5A 0.0347(16) 0.0424(18) 0.0285(15) 0.0013(13) 0.0000(13) 0.0075(14)
C9E 0.060(2) 0.0348(18) 0.050(2) 0.0018(16) 0.0162(19) 0.0018(16)
O5C 0.073(2) 0.0527(17) 0.0648(19) -0.0051(14) 0.0128(16) -0.0158(15)
O6C 0.074(2) 0.0602(18) 0.0534(17) 0.0008(14) 0.0148(15) -0.0148(15)
C3B 0.065(2) 0.0362(18) 0.0356(18) 0.0083(14) 0.0222(17) 0.0154(16)
C2B 0.0452(18) 0.0329(16) 0.0305(16) 0.0007(13) 0.0087(14) 0.0055(14)
C4E 0.0420(18) 0.0387(18) 0.0397(18) 0.0005(14) 0.0074(14) 0.0000(14)
C7D 0.056(2) 0.0317(16) 0.0323(16) -0.0002(13) -0.0022(15) -0.0081(15)
C2D 0.0358(16) 0.0322(16) 0.0391(17) 0.0000(13) -0.0041(13) -0.0054(13)
C4B 0.053(2) 0.0307(16) 0.0463(19) 0.0044(14) 0.0268(16) 0.0070(14)
C6P 0.0261(14) 0.0371(17) 0.0393(17) -0.0056(14) 0.0023(12) 0.0043(12)
O3D 0.129(3) 0.0569(19) 0.089(3) 0.0214(18) 0.070(3) 0.027(2)
C7C 0.0277(15) 0.0321(16) 0.057(2) 0.0066(15) 0.0027(14) -0.0001(13)
C5E 0.0359(17) 0.0399(18) 0.0486(19) -0.0072(15) 0.0145(15) 0.0010(14)
C1C 0.0391(18) 0.0329(17) 0.061(2) -0.0026(16) 0.0169(16) 0.0001(14)
C6A 0.0360(16) 0.0480(19) 0.0297(16) 0.0043(14) 0.0038(13) 0.0029(14)
C2C 0.0328(16) 0.0352(18) 0.061(2) -0.0003(16) 0.0092(15) 0.0020(14)
C11A 0.049(2) 0.048(2) 0.045(2) 0.0093(16) 0.0190(16) 0.0065(16)
C10C 0.045(2) 0.0414(19) 0.050(2) 0.0054(16) 0.0046(16) -0.0045(15)
C3C 0.0358(18) 0.046(2) 0.064(2) 0.0030(18) 0.0147(17) -0.0050(15)
C3D 0.0340(16) 0.0356(17) 0.0420(18) -0.0004(14) -0.0009(14) -0.0041(13)
C11C 0.049(2) 0.047(2) 0.054(2) 0.0038(18) 0.0042(18) -0.0075(17)
C4C 0.0343(17) 0.0396(19) 0.060(2) 0.0022(16) 0.0113(16) -0.0034(14)
C1B 0.0482(19) 0.0396(18) 0.0295(16) 0.0004(13) 0.0013(14) 0.0065(15)
C3P 0.0351(17) 0.055(2) 0.045(2) -0.0042(17) 0.0081(15) 0.0071(16)
C1A 0.0340(17) 0.0435(19) 0.050(2) -0.0053(16) 0.0120(15) 0.0010(14)
C8P 0.078(3) 0.0296(18) 0.065(3) -0.0023(17) 0.021(2) 0.0029(18)
C8D 0.056(2) 0.045(2) 0.051(2) 0.0074(17) 0.0166(18) 0.0053(17)
C6D 0.057(2) 0.0370(18) 0.0334(17) -0.0102(14) 0.0111(15) -0.0090(16)
C10P 0.075(3) 0.0329(19) 0.081(3) -0.0206(19) 0.043(2) -0.0153(18)
C8E 0.054(2) 0.0408(19) 0.0387(18) 0.0064(15) 0.0045(16) -0.0075(16)
N1P 0.063(2) 0.060(2) 0.086(3) -0.006(2) 0.028(2) 0.0005(18)
C10A 0.044(2) 0.053(2) 0.049(2) 0.0064(17) 0.0172(17) 0.0015(16)
C6E 0.0413(19) 0.050(2) 0.052(2) -0.0134(17) 0.0258(16) -0.0054(16)
C7P 0.086(3) 0.0319(19) 0.058(2) -0.0109(17) 0.026(2) 0.0037(19)
C9D 0.051(2) 0.055(2) 0.051(2) 0.0027(18) 0.0115(18) 0.0092(18)
C1D 0.0345(17) 0.0375(18) 0.052(2) 0.0067(15) -0.0061(15) -0.0037(14)
C9P 0.078(3) 0.042(2) 0.072(3) -0.027(2) 0.044(2) -0.020(2)
C10E 0.053(2) 0.077(3) 0.054(2) -0.013(2) 0.030(2) -0.011(2)
C4P 0.123(5) 0.065(3) 0.074(3) -0.005(3) 0.047(3) -0.024(3)
C11P 0.049(2) 0.067(3) 0.062(3) 0.012(2) 0.0204(19) 0.0021(19)
C1P 0.092(4) 0.077(4) 0.077(3) -0.022(3) 0.037(3) 0.016(3)
C5P 0.153(7) 0.064(3) 0.089(4) -0.015(3) 0.063(4) -0.025(4)
C2P 0.113(5) 0.079(4) 0.068(3) -0.005(3) 0.048(3) 0.014(3)

loop_
_atom_type_symbol
_atom_type_description
_atom_type_scat_dispersion_real
_atom_type_scat_dispersion_imag
_atom_type_scat_source
C C 0.0181 0.0091 'International Tables Vol C Tables 4.2.6.8 and 6.1.1.4'
H H 0.0000 0.0000 'International Tables Vol C Tables 4.2.6.8 and 6.1.1.4'
N N 0.0311 0.0180 'International Tables Vol C Tables 4.2.6.8 and 6.1.1.4'
O O 0.0492 0.0322 'International Tables Vol C Tables 4.2.6.8 and 6.1.1.4'
Mg Mg 0.1719 0.1771 'International Tables Vol C Tables 4.2.6.8 and 6.1.1.4'

loop_
_geom_angle_atom_site_label_1
_geom_angle_atom_site_label_2
_geom_angle_atom_site_label_3
_geom_angle
_geom_angle_site_symmetry_1
_geom_angle_site_symmetry_3
_geom_angle_publ_flag
C11D O6D Mg1 140.7(5) . 1_565 ?
O5D C11D O6D 122.7(8) . . ?
O5D C11D C10D 118.9(6) . . ?
O6D C11D C10D 118.3(7) . . ?
O4D C10D C11D 119.0(6) . . ?
O5DK C11K O6DK 129.3(13) . . ?
O5DK C11K C10K 120.7(10) . . ?
O6DK C11K C10K 109.3(10) . . ?
O4D C10K C11K 98.1(7) . . ?
O1B C8B C9BK 104.3(14) . . ?
O1B C8B C9B 107.6(4) . . ?
O2B C9B O3B 125.3(5) . . ?
O2B C9B C8B 121.7(4) . . ?
O3B C9B C8B 112.9(4) . . ?
O2BK C9BK O3BK 139(3) . . ?
O2BK C9BK C8B 104(2) . . ?
O3BK C9BK C8B 114(3) . . ?
O1C C8C C9C 108.4(5) . . ?
C11E O5E Mg1 133.6(2) . 4_455 ?
O5E C11E O6E 124.2(4) . . ?
O5E C11E C10E 123.7(3) . . ?
O6E C11E C10E 112.1(3) . . ?
O2CK C9C O3CK 122.9(16) . . ?
O2C C9C O3C 133.4(9) . . ?
O2CK C9C C8C 114.9(14) . . ?
O2C C9C C8C 116.3(7) . . ?
O3CK C9C C8C 118.9(14) . . ?
O3C C9C C8C 110.0(8) . . ?
O6D Mg1 O3W 85.8(2) 1_545 . ?
O6D Mg1 O1W 90.1(3) 1_545 . ?
O3W Mg1 O1W 97.38(13) . . ?
O6D Mg1 O2W 175.8(3) 1_545 . ?
O3W Mg1 O2W 90.75(13) . . ?
O1W Mg1 O2W 87.87(15) . . ?
O6D Mg1 O5B 93.0(2) 1_545 . ?
O3W Mg1 O5B 174.04(13) . . ?
O1W Mg1 O5B 88.46(12) . . ?
O2W Mg1 O5B 90.65(13) . . ?
O6D Mg1 O5E 96.7(3) 1_545 4_445 ?
O3W Mg1 O5E 90.87(12) . 4_445 ?
O1W Mg1 O5E 169.65(13) . 4_445 ?
O2W Mg1 O5E 85.77(13) . 4_445 ?
O5B Mg1 O5E 83.46(11) . 4_445 ?
O3W Mg1 O9WK 94.0(5) . 1_545 ?
O1W Mg1 O9WK 99.1(5) . 1_545 ?
O2W Mg1 O9WK 171.0(5) . 1_545 ?
O5B Mg1 O9WK 83.8(5) . 1_545 ?
O5E Mg1 O9WK 86.5(5) 4_445 1_545 ?
C6B O4B C10B 118.5(3) . . ?
C3A O1A C8A 117.2(3) . . ?
C11B O5B Mg1 132.1(2) . . ?
C6C O4C C10C 117.8(3) . . ?
C3D O1D C8D 119.0(3) . . ?
C3E O1E C8E 118.3(3) . . ?
C6A O4A C10A 119.2(3) . . ?
C6B C7B C2B 120.6(3) . . ?
C8B O1B C3B 119.1(3) . . ?
C9P N2P C8P 119.0(3) . . ?
C9P N2P C11P 121.1(3) . . ?
C8P N2P C11P 119.8(3) . . ?
C3C O1C C8C 117.8(4) . . ?
C7E C2E C3E 118.3(3) . . ?
C7E C2E C1E 119.7(3) . . ?
C3E C2E C1E 121.7(3) . . ?
C10D O4D C6D 130.5(4) . . ?
C10K O4D C6D 116.1(5) . . ?
O4B C6B C7B 124.7(3) . . ?
O4B C6B C5B 114.3(3) . . ?
C7B C6B C5B 121.0(3) . . ?
C6E O4E C10E 118.7(3) . . ?
O1A C3A C4A 123.3(3) . . ?
O1A C3A C2A 115.9(3) . . ?
C4A C3A C2A 120.8(3) . . ?
C6A C7A C2A 120.8(3) . . ?
C4B C5B C6B 118.1(3) . . ?
C4B C5B C1C 121.4(3) . . ?
C6B C5B C1C 120.2(3) . . ?
O1E C3E C4E 123.6(3) . . ?
O1E C3E C2E 115.7(3) . . ?
C4E C3E C2E 120.6(3) . . ?
C6D C5D C4D 118.4(3) . . ?
C6D C5D C1E 121.8(3) . . ?
C4D C5D C1E 119.7(3) . . ?
O6B C11B O5B 125.9(3) . . ?
O6B C11B C10B 121.9(3) . . ?
O5B C11B C10B 112.2(3) . . ?
C5D C4D C3D 120.7(3) . . ?
O1A C8A C9A 110.3(3) . . ?
O4B C10B C11B 108.2(3) . . ?
C3A C2A C7A 118.3(3) . . ?
C3A C2A C1A 120.2(3) . . ?
C7A C2A C1A 121.5(3) . . ?
C2E C1E C5D 109.9(3) . . ?
C5A C4A C3A 120.6(3) . . ?
C4C C5C C6C 118.2(3) . . ?
C4C C5C C1D 121.8(3) . . ?
C6C C5C C1D 120.0(4) . . ?
O4C C6C C7C 124.4(3) . . ?
O4C C6C C5C 114.5(3) . . ?
C7C C6C C5C 121.0(4) . . ?
C6E C7E C2E 120.6(3) . . ?
O2A C9A O3A 124.7(4) . . ?
O2A C9A C8A 117.9(4) . . ?
O3A C9A C8A 117.4(3) . . ?
C4A C5A C6A 118.7(3) . . ?
C4A C5A C1B 119.7(3) . . ?
C6A C5A C1B 121.6(3) . . ?
O2E C9E O3E 125.2(4) . . ?
O2E C9E C8E 120.9(4) . . ?
O3E C9E C8E 113.9(4) . . ?
C2B C3B O1B 117.9(3) . . ?
C2B C3B C4B 121.0(3) . . ?
O1B C3B C4B 120.6(3) . . ?
C3B C2B C7B 118.3(3) . . ?
C3B C2B C1B 121.3(3) . . ?
C7B C2B C1B 120.0(3) . . ?
C5E C4E C3E 121.0(3) . . ?
C6D C7D C2D 121.5(3) . . ?
C3D C2D C7D 118.4(3) . . ?
C3D C2D C1D 120.4(3) . . ?
C7D C2D C1D 121.2(3) . . ?
C5B C4B C3B 120.9(3) . . ?
C7P C6P C10P 116.2(4) . . ?
C7P C6P C3P 123.0(3) . . ?
C10P C6P C3P 120.8(3) . . ?
C6C C7C C2C 120.4(3) . . ?
C4E C5E C6E 118.1(3) . . ?
C4E C5E C1A 121.8(3) . . ?
C6E C5E C1A 120.1(3) . . ?
C5B C1C C2C 110.5(3) . . ?
O4A C6A C5A 114.6(3) . . ?
O4A C6A C7A 124.7(3) . . ?
C5A C6A C7A 120.6(3) . . ?
C7C C2C C3C 118.9(4) . . ?
C7C C2C C1C 121.1(3) . . ?
C3C C2C C1C 120.0(4) . . ?
O6A C11A O5A 121.9(4) . . ?
O6A C11A C10A 120.7(3) . . ?
O5A C11A C10A 117.4(4) . . ?
O4C C10C C11C 108.2(3) . . ?
O1C C3C C4C 123.5(4) . . ?
O1C C3C C2C 116.3(4) . . ?
C4C C3C C2C 120.2(4) . . ?
O1D C3D C2D 115.8(3) . . ?
O1D C3D C4D 123.6(3) . . ?
C2D C3D C4D 120.6(3) . . ?
O6C C11C O5C 124.2(4) . . ?
O6C C11C C10C 118.9(4) . . ?
O5C C11C C10C 116.9(4) . . ?
C5C C4C C3C 121.1(4) . . ?
C5A C1B C2B 110.1(3) . . ?
C2P C3P C4P 116.7(5) . . ?
C2P C3P C6P 122.1(4) . . ?
C4P C3P C6P 121.2(4) . . ?
C5E C1A C2A 112.7(3) . . ?
N2P C8P C7P 121.5(4) . . ?
O1D C8D C9D 109.9(3) . . ?
O4D C6D C7D 121.6(3) . . ?
O4D C6D C5D 117.9(3) . . ?
C7D C6D C5D 120.4(3) . . ?
C9P C10P C6P 120.7(4) . . ?
O1E C8E C9E 109.7(3) . . ?
C5P N1P C1P 122.9(5) . . ?
O4A C10A C11A 113.0(3) . . ?
O4E C6E C7E 124.1(4) . . ?
O4E C6E C5E 114.5(3) . . ?
C7E C6E C5E 121.3(3) . . ?
C8P C7P C6P 120.8(4) . . ?
O2D C9D O3D 124.5(4) . . ?
O2D C9D C8D 122.5(4) . . ?
O3D C9D C8D 112.9(4) . . ?
C5C C1D C2D 112.3(3) . . ?
N2P C9P C10P 121.8(4) . . ?
O4E C10E C11E 106.8(3) . . ?
C5P C4P C3P 122.2(5) . . ?
N1P C1P C2P 120.1(5) . . ?
N1P C5P C4P 120.4(6) . . ?
C3P C2P C1P 117.7(5) . . ?

loop_
_geom_bond_atom_site_label_1
_geom_bond_atom_site_label_2
_geom_bond_distance
_geom_bond_site_symmetry_2
_geom_bond_publ_flag
O5D C11D 1.213(9) . ?
O6D C11D 1.242(10) . ?
O6D Mg1 1.995(6) 1_565 ?
C11D C10D 1.526(10) . ?
C10D O4D 1.349(7) . ?
C11K O5DK 1.140(14) . ?
C11K O6DK 1.256(15) . ?
C11K C10K 1.640(18) . ?
C10K O4D 1.357(10) . ?
O9WK Mg1 2.157(19) 1_565 ?
C8B O1B 1.377(5) . ?
C8B C9BK 1.470(18) . ?
C8B C9B 1.527(6) . ?
O2B C9B 1.218(6) . ?
O3B C9B 1.271(6) . ?
O3BK C9BK 1.30(4) . ?
O2BK C9BK 1.19(4) . ?
O3C C9C 1.347(11) . ?
O2C C9C 1.282(10) . ?
O3CK C9C 1.317(16) . ?
O2CK C9C 1.250(16) . ?
C8C O1C 1.405(5) . ?
C8C C9C 1.436(10) . ?
O5E C11E 1.222(5) . ?
O5E Mg1 2.149(3) 4_455 ?
O2W Mg1 2.080(3) . ?
O3W Mg1 2.040(3) . ?
O6E C11E 1.313(5) . ?
C11E C10E 1.504(6) . ?
O1W Mg1 2.061(3) . ?
Mg1 O6D 1.995(6) 1_545 ?
Mg1 O5B 2.104(3) . ?
Mg1 O5E 2.149(3) 4_445 ?
Mg1 O9WK 2.157(19) 1_545 ?
O4B C6B 1.369(4) . ?
O4B C10B 1.394(4) . ?
O1A C3A 1.386(4) . ?
O1A C8A 1.419(4) . ?
O5B C11B 1.284(4) . ?
O4C C6C 1.373(5) . ?
O4C C10C 1.413(5) . ?
O6B C11B 1.205(4) . ?
O1D C3D 1.375(5) . ?
O1D C8D 1.395(5) . ?
O1E C3E 1.382(4) . ?
O1E C8E 1.415(4) . ?
O4A C6A 1.389(4) . ?
O4A C10A 1.418(5) . ?
O2A C9A 1.245(5) . ?
C7B C6B 1.382(5) . ?
C7B C2B 1.396(5) . ?
O1B C3B 1.380(4) . ?
O6A C11A 1.247(5) . ?
N2P C9P 1.325(5) . ?
N2P C8P 1.341(5) . ?
N2P C11P 1.471(5) . ?
O1C C3C 1.372(5) . ?
O2D C9D 1.229(5) . ?
O2E C9E 1.240(5) . ?
C2E C7E 1.395(5) . ?
C2E C3E 1.402(5) . ?
C2E C1E 1.511(5) . ?
O3A C9A 1.275(5) . ?
O4D C6D 1.394(5) . ?
C6B C5B 1.405(5) . ?
O5A C11A 1.271(5) . ?
O3E C9E 1.270(5) . ?
O4E C6E 1.384(5) . ?
O4E C10E 1.396(5) . ?
C3A C4A 1.390(5) . ?
C3A C2A 1.390(5) . ?
C7A C6A 1.383(5) . ?
C7A C2A 1.403(5) . ?
C5B C4B 1.381(5) . ?
C5B C1C 1.515(5) . ?
C3E C4E 1.396(5) . ?
C5D C6D 1.390(5) . ?
C5D C4D 1.392(5) . ?
C5D C1E 1.519(5) . ?
C11B C10B 1.534(5) . ?
C4D C3D 1.401(5) . ?
C8A C9A 1.496(5) . ?
C2A C1A 1.521(5) . ?
C4A C5A 1.393(5) . ?
C5C C4C 1.380(6) . ?
C5C C6C 1.404(5) . ?
C5C C1D 1.528(5) . ?
C6C C7C 1.389(5) . ?
C7E C6E 1.387(6) . ?
C5A C6A 1.393(5) . ?
C5A C1B 1.514(5) . ?
C9E C8E 1.504(6) . ?
O5C C11C 1.286(5) . ?
O6C C11C 1.240(5) . ?
C3B C2B 1.389(5) . ?
C3B C4B 1.392(6) . ?
C2B C1B 1.513(5) . ?
C4E C5E 1.388(5) . ?
C7D C6D 1.396(6) . ?
C7D C2D 1.379(6) . ?
C2D C3D 1.392(5) . ?
C2D C1D 1.523(5) . ?
C6P C7P 1.377(5) . ?
C6P C10P 1.392(5) . ?
C6P C3P 1.482(5) . ?
O3D C9D 1.271(5) . ?
C7C C2C 1.388(6) . ?
C5E C6E 1.397(5) . ?
C5E C1A 1.507(5) . ?
C1C C2C 1.521(5) . ?
C2C C3C 1.399(5) . ?
C11A C10A 1.506(6) . ?
C10C C11C 1.477(6) . ?
C3C C4C 1.401(6) . ?
C3P C2P 1.360(7) . ?
C3P C4P 1.393(7) . ?
C8P C7P 1.361(6) . ?
C8D C9D 1.509(6) . ?
C10P C9P 1.358(6) . ?
N1P C5P 1.286(7) . ?
N1P C1P 1.282(8) . ?
C4P C5P 1.368(8) . ?
C1P C2P 1.486(8) . ?
